data_7001966
loop_
_publ_author_name
'Pugh, David'
'Wells, Neil J.'
'Evans, David J.'
'Danopoulos, Andreas A.'

_publ_section_title
;
 Reactions of &#x2018;pincer&#x2019; pyridine dicarbene complexes of
 Fe(0) with silanes
;
_journal_issue 35
_journal_name_full 'Dalton Transactions'
_journal_page_first 7189
_journal_paper_doi 10.1039/b907141p
_journal_year 2009
_chemical_formula_moiety 'C49 H61 Fe N5 Si2'
_chemical_formula_sum 'C49 H61 Fe N5 Si2'
_chemical_formula_weight 832.06
_chemical_name_systematic
;
?
;
_space_group_IT_number 61
_symmetry_cell_setting orthorhombic
_symmetry_Int_Tables_number 61
_symmetry_space_group_name_Hall '-P 2ac 2ab'
_symmetry_space_group_name_H-M 'P b c a'
_atom_sites_solution_hydrogens geom
_atom_sites_solution_primary direct
_atom_sites_solution_secondary difmap
_audit_creation_method SHELXL-97
_cell_angle_alpha 90.00
_cell_angle_beta 90.00
_cell_angle_gamma 90.00
_cell_formula_units_Z 8
_cell_length_a 12.2235(4)
_cell_length_b 19.7035(8)
_cell_length_c 37.4328(13)
_cell_measurement_reflns_used 20401
_cell_measurement_temperature 120(2)
_cell_measurement_theta_max 27.48
_cell_measurement_theta_min 1.00
_cell_volume 9015.5(6)
_computing_cell_refinement 'DENZO (Otwinowski & Minor, 1997) & COLLECT (Hooft, R.W.W., 1998)'
_computing_data_collection 'COLLECT (Hooft, R.W.W., 1998)'
_computing_data_reduction 'DENZO (Otwinowski & Minor, 1997) & COLLECT (Hooft, R.W.W., 1998)'
_computing_molecular_graphics 'ORTEP-III (Farrugia, 1997)'
_computing_publication_material 'PLATON (Spek, 2003), WinGX (Farrugia, 1999) and enCIFer (Allen et al., 2004).'
_computing_structure_refinement 'SHELXL-97 (Sheldrick, 1997)'
_computing_structure_solution 'SHELXS-97 (Sheldrick, 1997)'
_diffrn_ambient_temperature 120(2)
_diffrn_detector_area_resol_mean 9.091
_diffrn_measured_fraction_theta_full 0.995
_diffrn_measured_fraction_theta_max 0.995
_diffrn_measurement_device_type 'Bruker-Nonius 95mm CCD camera on \k-goniostat'
_diffrn_measurement_method '\f & \w scans'
_diffrn_radiation_monochromator graphite
_diffrn_radiation_source 'Bruker-Nonius FR591 rotating anode'
_diffrn_radiation_type MoK\a
_diffrn_radiation_wavelength 0.71073
_diffrn_reflns_av_R_equivalents 0.1130
_diffrn_reflns_av_sigmaI/netI 0.0727
_diffrn_reflns_limit_h_max 15
_diffrn_reflns_limit_h_min -15
_diffrn_reflns_limit_k_max 25
_diffrn_reflns_limit_k_min -25
_diffrn_reflns_limit_l_max 48
_diffrn_reflns_limit_l_min -48
_diffrn_reflns_number 99536
_diffrn_reflns_theta_full 27.54
_diffrn_reflns_theta_max 27.54
_diffrn_reflns_theta_min 2.55
_diffrn_standards_number 0
_exptl_absorpt_coefficient_mu 0.427
_exptl_absorpt_correction_T_max 0.9667
_exptl_absorpt_correction_T_min 0.8615
_exptl_absorpt_correction_type multi-scan
_exptl_absorpt_process_details 'SADABS V2.10 (Sheldrick, G.M., 2003)'
_exptl_crystal_colour yellow
_exptl_crystal_density_diffrn 1.226
_exptl_crystal_density_method 'not measured'
_exptl_crystal_description prism
_exptl_crystal_F_000 3552
_exptl_crystal_size_max 0.36
_exptl_crystal_size_mid 0.28
_exptl_crystal_size_min 0.08
_refine_diff_density_max 0.428
_refine_diff_density_min -0.587
_refine_diff_density_rms 0.060
_refine_ls_extinction_method none
_refine_ls_goodness_of_fit_ref 1.016
_refine_ls_hydrogen_treatment mixed
_refine_ls_matrix_type full
_refine_ls_number_parameters 607
_refine_ls_number_reflns 10340
_refine_ls_number_restraints 2
_refine_ls_restrained_S_all 1.016
_refine_ls_R_factor_all 0.1162
_refine_ls_R_factor_gt 0.0553
_refine_ls_shift/su_max 0.019
_refine_ls_shift/su_mean 0.001
_refine_ls_structure_factor_coef Fsqd
_refine_ls_weighting_details 'calc w=1/[\s^2^(Fo^2^)+(0.0454P)^2^+8.0729P] where P=(Fo^2^+2Fc^2^)/3'
_refine_ls_weighting_scheme calc
_refine_ls_wR_factor_gt 0.1102
_refine_ls_wR_factor_ref 0.1303
_reflns_number_gt 6255
_reflns_number_total 10340
_reflns_threshold_expression I>2\s(I)
_cod_data_source_file b907141p.txt
_cod_data_source_block 3
_cod_depositor_comments
;
The following automatic conversions were performed:
'_symmetry_cell_setting' value 'Orthorhombic' changed to 'orthorhombic'
according to '/home/saulius/struct/CIF-dictionaries/cif_core.dic'
dictionary named 'cif_core.dic' version 2.4.1 from 2010-06-29.

Automatic conversion script
Id: cif_fix_enum 1527 2010-12-29 10:47:43Z saulius 
;
_cod_original_sg_symbol_H-M Pbca
_cod_database_code 7001966

loop_
_symmetry_equiv_pos_as_xyz
'x, y, z'
'-x+1/2, -y, z+1/2'
'-x, y+1/2, -z+1/2'
'x+1/2, -y+1/2, -z'
'-x, -y, -z'
'x-1/2, y, -z-1/2'
'x, -y-1/2, z-1/2'
'-x-1/2, y-1/2, z'

loop_
_atom_site_label
_atom_site_type_symbol
_atom_site_fract_x
_atom_site_fract_y
_atom_site_fract_z
_atom_site_U_iso_or_equiv
_atom_site_adp_type
_atom_site_occupancy
_atom_site_symmetry_multiplicity
_atom_site_calc_flag
_atom_site_refinement_flags
_atom_site_disorder_assembly
_atom_site_disorder_group
C1 C 0.8971(2) 0.25789(13) 0.17910(7) 0.0273(5) Uani 1 1 d . . .
C2 C 0.8652(2) 0.20547(14) 0.20237(7) 0.0288(6) Uani 1 1 d . . .
C3 C 0.9370(2) 0.15194(15) 0.20742(7) 0.0349(7) Uani 1 1 d . . .
H3 H 0.9169 0.1157 0.2228 0.042 Uiso 1 1 calc R . .
C4 C 1.0370(2) 0.15019(16) 0.19049(8) 0.0387(7) Uani 1 1 d . . .
H4 H 1.0853 0.1132 0.1945 0.046 Uiso 1 1 calc R . .
C5 C 1.0672(2) 0.20207(15) 0.16773(7) 0.0354(7) Uani 1 1 d . . .
H5 H 1.1361 0.2001 0.1560 0.042 Uiso 1 1 calc R . .
C6 C 0.9983(2) 0.25710(14) 0.16170(7) 0.0299(6) Uani 1 1 d . . .
C7 C 0.7578(2) 0.20784(14) 0.22260(7) 0.0305(6) Uani 1 1 d . . .
H7 H 0.7065 0.2372 0.2086 0.037 Uiso 1 1 calc R . .
C8 C 0.7741(3) 0.24141(16) 0.25905(7) 0.0426(8) Uani 1 1 d . . .
H8A H 0.8239 0.2138 0.2735 0.064 Uiso 1 1 calc R . .
H8B H 0.7034 0.2452 0.2712 0.064 Uiso 1 1 calc R . .
H8C H 0.8054 0.2868 0.2558 0.064 Uiso 1 1 calc R . .
C9 C 0.7044(2) 0.13798(15) 0.22621(8) 0.0407(7) Uani 1 1 d . . .
H9A H 0.6996 0.1166 0.2026 0.061 Uiso 1 1 calc R . .
H9B H 0.6308 0.1431 0.2362 0.061 Uiso 1 1 calc R . .
H9C H 0.7487 0.1095 0.2421 0.061 Uiso 1 1 calc R . .
C10 C 1.0381(2) 0.31352(16) 0.13721(8) 0.0365(7) Uani 1 1 d . . .
H10 H 0.9763 0.3460 0.1334 0.044 Uiso 1 1 calc R . .
C11 C 1.1325(2) 0.35225(17) 0.15472(9) 0.0484(8) Uani 1 1 d . . .
H11A H 1.1084 0.3704 0.1778 0.073 Uiso 1 1 calc R . .
H11B H 1.1551 0.3897 0.1391 0.073 Uiso 1 1 calc R . .
H11C H 1.1944 0.3214 0.1584 0.073 Uiso 1 1 calc R . .
C12 C 1.0737(3) 0.28637(19) 0.10088(8) 0.0537(9) Uani 1 1 d . . .
H12A H 1.1384 0.2575 0.1038 0.081 Uiso 1 1 calc R . .
H12B H 1.0916 0.3244 0.0851 0.081 Uiso 1 1 calc R . .
H12C H 1.0141 0.2597 0.0904 0.081 Uiso 1 1 calc R . .
C13 C 0.7364(2) 0.32024(13) 0.15293(7) 0.0257(6) Uani 1 1 d . A .
C14 C 0.8563(2) 0.38033(14) 0.18756(7) 0.0332(7) Uani 1 1 d . . .
H14 H 0.9151 0.3897 0.2034 0.040 Uiso 1 1 calc R . .
C15 C 0.7869(2) 0.42599(14) 0.17403(7) 0.0322(6) Uani 1 1 d . . .
H15 H 0.7869 0.4735 0.1783 0.039 Uiso 1 1 calc R . .
C16 C 0.6245(2) 0.41043(13) 0.13179(7) 0.0277(6) Uani 1 1 d . . .
C17 C 0.5859(2) 0.47537(14) 0.12523(8) 0.0366(7) Uani 1 1 d . . .
C18 C 0.4925(2) 0.47936(15) 0.10428(9) 0.0424(8) Uani 1 1 d . . .
H18 H 0.4627 0.5230 0.0997 0.051 Uiso 1 1 calc R . .
C19 C 0.4397(2) 0.42331(15) 0.08956(8) 0.0388(7) Uani 1 1 d . . .
C20 C 0.4865(2) 0.36063(15) 0.09657(8) 0.0335(7) Uani 1 1 d . . .
C21 C 0.5191(2) 0.24155(14) 0.09667(7) 0.0313(6) Uani 1 1 d . A .
C22 C 0.3666(3) 0.27353(16) 0.06433(9) 0.0469(8) Uani 1 1 d . . .
H22 H 0.3120 0.3009 0.0534 0.056 Uiso 1 1 calc R . .
C23 C 0.3740(3) 0.20655(17) 0.06310(9) 0.0504(9) Uani 1 1 d . A .
H23 H 0.3247 0.1770 0.0511 0.060 Uiso 1 1 calc R . .
C24A C 0.5100(5) 0.1177(3) 0.08648(17) 0.0273(5) Uani 0.496(4) 1 d PGD A 1
C25A C 0.4601(6) 0.0790(4) 0.1129(2) 0.0337(10) Uani 0.496(4) 1 d PG A 1
C26A C 0.4932(8) 0.0124(4) 0.1186(2) 0.0420(9) Uani 0.496(4) 1 d PG A 1
H26A H 0.4591 -0.0141 0.1367 0.050 Uiso 0.496(4) 1 calc PR A 1
C27A C 0.5762(7) -0.0155(3) 0.09794(19) 0.038(2) Uani 0.496(4) 1 d PG A 1
H27A H 0.5988 -0.0610 0.1019 0.046 Uiso 0.496(4) 1 calc PR A 1
C28A C 0.6260(5) 0.0232(2) 0.07150(15) 0.0412(18) Uani 0.496(4) 1 d PG A 1
H28A H 0.6828 0.0041 0.0573 0.049 Uiso 0.496(4) 1 calc PR A 1
C29A C 0.5929(4) 0.0898(2) 0.06577(13) 0.0359(17) Uani 0.496(4) 1 d PG A 1
C30A C 0.4031(8) 0.1027(5) 0.1473(2) 0.043(2) Uani 0.496(4) 1 d P A 1
H30A H 0.4113 0.1531 0.1487 0.052 Uiso 0.496(4) 1 calc PR A 1
C31A C 0.2823(8) 0.0873(5) 0.1395(3) 0.070(3) Uani 0.496(4) 1 d P A 1
H31A H 0.2599 0.1109 0.1177 0.104 Uiso 0.496(4) 1 calc PR A 1
H31B H 0.2373 0.1030 0.1596 0.104 Uiso 0.496(4) 1 calc PR A 1
H31C H 0.2726 0.0383 0.1364 0.104 Uiso 0.496(4) 1 calc PR A 1
C32A C 0.4342(10) 0.0735(5) 0.1839(2) 0.066(3) Uani 0.496(4) 1 d P A 1
H32A H 0.4141 0.0254 0.1848 0.098 Uiso 0.496(4) 1 calc PR A 1
H32B H 0.3951 0.0983 0.2026 0.098 Uiso 0.496(4) 1 calc PR A 1
H32C H 0.5132 0.0783 0.1875 0.098 Uiso 0.496(4) 1 calc PR A 1
C33A C 0.6489(6) 0.1289(3) 0.03501(16) 0.0454(18) Uani 0.496(4) 1 d P A 1
H33A H 0.6458 0.1784 0.0408 0.054 Uiso 0.496(4) 1 calc PR A 1
C34A C 0.7675(7) 0.1100(4) 0.0295(2) 0.068(3) Uani 0.496(4) 1 d P A 1
H34A H 0.7720 0.0637 0.0200 0.102 Uiso 0.496(4) 1 calc PR A 1
H34B H 0.8063 0.1123 0.0523 0.102 Uiso 0.496(4) 1 calc PR A 1
H34C H 0.8010 0.1416 0.0125 0.102 Uiso 0.496(4) 1 calc PR A 1
C35A C 0.5875(9) 0.1180(6) 0.0007(3) 0.066(3) Uani 0.496(4) 1 d P A 1
H35A H 0.6219 0.1443 -0.0184 0.098 Uiso 0.496(4) 1 calc PR A 1
H35B H 0.5115 0.1328 0.0037 0.098 Uiso 0.496(4) 1 calc PR A 1
H35C H 0.5889 0.0697 -0.0055 0.098 Uiso 0.496(4) 1 calc PR A 1
C24B C 0.4886(4) 0.1159(3) 0.08583(17) 0.0273(5) Uani 0.504(4) 1 d PGD A 2
C25B C 0.4718(7) 0.0776(4) 0.11652(16) 0.0337(10) Uani 0.504(4) 1 d PG A 2
C26B C 0.5057(9) 0.0103(4) 0.11767(17) 0.0420(9) Uani 0.504(4) 1 d PG A 2
H26B H 0.4942 -0.0159 0.1386 0.050 Uiso 0.504(4) 1 calc PR A 2
C27B C 0.5565(7) -0.0187(2) 0.08814(19) 0.051(3) Uani 0.504(4) 1 d PG A 2
H27B H 0.5796 -0.0647 0.0889 0.061 Uiso 0.504(4) 1 calc PR A 2
C28B C 0.5733(5) 0.0197(2) 0.05745(15) 0.0445(19) Uani 0.504(4) 1 d PG A 2
H28B H 0.6079 -0.0001 0.0373 0.053 Uiso 0.504(4) 1 calc PR A 2
C29B C 0.5394(4) 0.0870(2) 0.05630(13) 0.0308(15) Uani 0.504(4) 1 d PG A 2
C30B C 0.3596(7) 0.1064(5) 0.1339(2) 0.038(2) Uani 0.504(4) 1 d P A 2
H30B H 0.3578 0.1568 0.1311 0.046 Uiso 0.504(4) 1 calc PR A 2
C31B C 0.2555(6) 0.0762(4) 0.1173(2) 0.048(2) Uani 0.504(4) 1 d P A 2
H31D H 0.2579 0.0266 0.1192 0.071 Uiso 0.504(4) 1 calc PR A 2
H31E H 0.2510 0.0893 0.0921 0.071 Uiso 0.504(4) 1 calc PR A 2
H31F H 0.1913 0.0933 0.1301 0.071 Uiso 0.504(4) 1 calc PR A 2
C32B C 0.3664(7) 0.0893(4) 0.1736(2) 0.0468(19) Uani 0.504(4) 1 d P A 2
H32D H 0.3043 0.1099 0.1861 0.070 Uiso 0.504(4) 1 calc PR A 2
H32E H 0.4349 0.1070 0.1834 0.070 Uiso 0.504(4) 1 calc PR A 2
H32F H 0.3641 0.0399 0.1767 0.070 Uiso 0.504(4) 1 calc PR A 2
C33B C 0.5458(6) 0.1246(3) 0.02039(18) 0.0409(18) Uani 0.504(4) 1 d P A 2
H33B H 0.5399 0.1744 0.0253 0.049 Uiso 0.504(4) 1 calc PR A 2
C34B C 0.4516(6) 0.1048(4) -0.00379(17) 0.060(2) Uani 0.504(4) 1 d P A 2
H34D H 0.4601 0.0574 -0.0111 0.090 Uiso 0.504(4) 1 calc PR A 2
H34E H 0.4515 0.1340 -0.0250 0.090 Uiso 0.504(4) 1 calc PR A 2
H34F H 0.3824 0.1102 0.0091 0.090 Uiso 0.504(4) 1 calc PR A 2
C35B C 0.6564(8) 0.1119(6) 0.0010(3) 0.066(3) Uani 0.504(4) 1 d P A 2
H35D H 0.6609 0.0642 -0.0062 0.098 Uiso 0.504(4) 1 calc PR A 2
H35E H 0.7169 0.1225 0.0173 0.098 Uiso 0.504(4) 1 calc PR A 2
H35F H 0.6610 0.1410 -0.0201 0.098 Uiso 0.504(4) 1 calc PR A 2
C36 C 0.6398(3) 0.53915(14) 0.13918(9) 0.0481(8) Uani 1 1 d . . .
H36A H 0.5999 0.5790 0.1305 0.072 Uiso 1 1 calc R . .
H36B H 0.7157 0.5411 0.1308 0.072 Uiso 1 1 calc R . .
H36C H 0.6388 0.5387 0.1654 0.072 Uiso 1 1 calc R . .
C37 C 0.3393(3) 0.43198(17) 0.06639(10) 0.0538(9) Uani 1 1 d . . .
H37A H 0.3538 0.4135 0.0425 0.081 Uiso 1 1 calc R . .
H37B H 0.3214 0.4803 0.0644 0.081 Uiso 1 1 calc R . .
H37C H 0.2776 0.4077 0.0772 0.081 Uiso 1 1 calc R . .
C38 C 0.6863(2) 0.33008(16) 0.03829(8) 0.0376(7) Uani 1 1 d . . .
C39 C 0.6444(4) 0.30118(19) 0.00828(9) 0.0725(12) Uani 1 1 d . . .
H39 H 0.6517 0.2535 0.0054 0.087 Uiso 1 1 calc R . .
C40 C 0.5919(4) 0.3374(3) -0.01827(11) 0.0906(16) Uani 1 1 d . . .
H40 H 0.5631 0.3140 -0.0384 0.109 Uiso 1 1 calc R . .
C41 C 0.5809(3) 0.4050(3) -0.01619(11) 0.0720(12) Uani 1 1 d . . .
H41 H 0.5466 0.4298 -0.0349 0.086 Uiso 1 1 calc R . .
C42 C 0.6198(4) 0.4371(2) 0.01310(12) 0.0908(16) Uani 1 1 d . . .
H42 H 0.6108 0.4848 0.0156 0.109 Uiso 1 1 calc R . .
C43 C 0.6730(4) 0.4002(2) 0.03972(10) 0.0771(13) Uani 1 1 d . . .
H43 H 0.7014 0.4240 0.0597 0.093 Uiso 1 1 calc R . .
C44 C 0.5014(2) 0.35130(14) 0.19963(8) 0.0333(7) Uani 1 1 d . . .
C45 C 0.4146(3) 0.39620(15) 0.19375(9) 0.0443(8) Uani 1 1 d . . .
H45 H 0.3608 0.3848 0.1764 0.053 Uiso 1 1 calc R . .
C46 C 0.4043(3) 0.45674(16) 0.21227(10) 0.0531(9) Uani 1 1 d . . .
H46 H 0.3437 0.4856 0.2077 0.064 Uiso 1 1 calc R . .
C47 C 0.4807(3) 0.47512(16) 0.23700(9) 0.0495(9) Uani 1 1 d . . .
H47 H 0.4737 0.5167 0.2496 0.059 Uiso 1 1 calc R . .
C48 C 0.5681(3) 0.43264(16) 0.24347(8) 0.0457(8) Uani 1 1 d . . .
H48 H 0.6219 0.4451 0.2606 0.055 Uiso 1 1 calc R . .
C49 C 0.5775(3) 0.37182(15) 0.22511(8) 0.0389(7) Uani 1 1 d . . .
H49 H 0.6381 0.3431 0.2301 0.047 Uiso 1 1 calc R . .
N1 N 0.82756(17) 0.31630(11) 0.17439(5) 0.0270(5) Uani 1 1 d . . .
N2 N 0.71446(17) 0.39011(11) 0.15234(6) 0.0273(5) Uani 1 1 d . . .
N3 N 0.57742(17) 0.35448(11) 0.11743(6) 0.0270(5) Uani 1 1 d . A .
N4 N 0.45485(19) 0.29615(12) 0.08489(6) 0.0348(6) Uani 1 1 d . . .
N5 N 0.4666(2) 0.18658(11) 0.08246(6) 0.0373(6) Uani 1 1 d D . .
Si1 Si 0.74977(7) 0.28170(6) 0.07704(2) 0.0483(3) Uani 1 1 d . A .
Si2 Si 0.51151(6) 0.26854(4) 0.17333(2) 0.03101(19) Uani 1 1 d . A .
Fe1 Fe 0.63652(3) 0.267900(19) 0.126340(10) 0.02654(11) Uani 1 1 d . . .
H1A H 0.793(3) 0.225(2) 0.0612(10) 0.097(13) Uiso 1 1 d . . .
H1B H 0.848(3) 0.3239(19) 0.0857(10) 0.094(13) Uiso 1 1 d . . .
H2A H 0.403(2) 0.2619(13) 0.1598(7) 0.032(7) Uiso 1 1 d . . .
H2B H 0.517(2) 0.2182(13) 0.1993(7) 0.034(7) Uiso 1 1 d . . .
H98 H 0.703(3) 0.2023(18) 0.1240(9) 0.067(11) Uiso 1 1 d . . .
H99 H 0.661(2) 0.1954(15) 0.1416(8) 0.041(9) Uiso 1 1 d . . .

loop_
_atom_site_aniso_label
_atom_site_aniso_U_11
_atom_site_aniso_U_22
_atom_site_aniso_U_33
_atom_site_aniso_U_23
_atom_site_aniso_U_13
_atom_site_aniso_U_12
C1 0.0239(12) 0.0326(11) 0.0254(10) -0.0005(9) -0.0066(9) -0.0042(9)
C2 0.0291(14) 0.0348(15) 0.0226(14) -0.0008(12) -0.0062(12) -0.0034(13)
C3 0.0346(16) 0.0350(16) 0.0351(16) 0.0054(13) -0.0059(13) -0.0039(13)
C4 0.0304(16) 0.0445(18) 0.0412(18) 0.0051(15) -0.0071(13) 0.0068(14)
C5 0.0233(14) 0.0472(18) 0.0356(17) 0.0049(14) -0.0008(12) 0.0008(13)
C6 0.0235(14) 0.0387(16) 0.0275(14) 0.0032(12) -0.0053(11) -0.0046(12)
C7 0.0309(15) 0.0351(15) 0.0255(14) 0.0045(12) 0.0004(12) -0.0044(13)
C8 0.0446(18) 0.054(2) 0.0289(16) 0.0010(14) -0.0040(13) -0.0041(16)
C9 0.0364(17) 0.0431(18) 0.0425(18) 0.0058(15) 0.0038(14) -0.0048(14)
C10 0.0257(15) 0.0477(19) 0.0361(16) 0.0109(14) -0.0005(12) -0.0017(13)
C11 0.0321(17) 0.052(2) 0.061(2) 0.0147(17) -0.0059(16) -0.0073(16)
C12 0.0363(18) 0.080(3) 0.045(2) 0.0145(18) 0.0076(15) 0.0045(18)
C13 0.0236(14) 0.0300(14) 0.0236(14) 0.0012(11) 0.0028(11) 0.0006(11)
C14 0.0340(16) 0.0379(16) 0.0277(15) -0.0027(12) -0.0049(13) -0.0105(14)
C15 0.0355(16) 0.0288(15) 0.0323(16) -0.0030(13) -0.0011(13) -0.0076(13)
C16 0.0260(14) 0.0267(14) 0.0303(15) 0.0018(12) 0.0003(12) -0.0026(12)
C17 0.0328(16) 0.0287(15) 0.0483(19) 0.0019(14) 0.0032(14) -0.0027(13)
C18 0.0362(17) 0.0291(16) 0.062(2) 0.0135(15) -0.0022(16) 0.0002(14)
C19 0.0296(16) 0.0388(18) 0.0480(19) 0.0137(15) -0.0049(14) 0.0006(14)
C20 0.0278(15) 0.0335(16) 0.0391(17) 0.0059(13) -0.0024(13) -0.0018(13)
C21 0.0290(15) 0.0314(15) 0.0334(16) 0.0014(13) -0.0067(12) -0.0026(12)
C22 0.0384(17) 0.0428(19) 0.060(2) 0.0084(16) -0.0278(16) -0.0049(16)
C23 0.049(2) 0.048(2) 0.055(2) 0.0022(16) -0.0314(17) -0.0081(17)
C24A 0.0239(12) 0.0326(11) 0.0254(10) -0.0005(9) -0.0066(9) -0.0042(9)
C25A 0.032(2) 0.0390(18) 0.0300(19) -0.0003(15) -0.0006(17) -0.0054(15)
C26A 0.048(3) 0.0434(19) 0.0347(18) 0.0112(15) 0.0057(16) -0.0019(18)
C27A 0.041(5) 0.040(5) 0.033(4) 0.005(3) -0.006(4) -0.007(4)
C28A 0.049(5) 0.044(4) 0.031(4) -0.010(3) 0.000(3) -0.005(4)
C29A 0.041(4) 0.043(4) 0.023(4) -0.003(3) -0.006(3) -0.019(3)
C30A 0.062(7) 0.033(4) 0.035(6) 0.007(4) 0.014(4) 0.003(5)
C31A 0.048(6) 0.074(7) 0.087(8) 0.024(6) 0.035(6) 0.029(5)
C32A 0.111(8) 0.058(6) 0.028(4) -0.003(4) 0.014(5) -0.016(6)
C33A 0.062(5) 0.043(4) 0.032(4) -0.012(3) 0.014(3) -0.015(3)
C34A 0.081(6) 0.054(5) 0.068(5) -0.022(4) 0.047(5) -0.015(4)
C35A 0.107(8) 0.050(3) 0.039(3) -0.006(2) 0.036(7) -0.016(6)
C24B 0.0239(12) 0.0326(11) 0.0254(10) -0.0005(9) -0.0066(9) -0.0042(9)
C25B 0.032(2) 0.0390(18) 0.0300(19) -0.0003(15) -0.0006(17) -0.0054(15)
C26B 0.048(3) 0.0434(19) 0.0347(18) 0.0112(15) 0.0057(16) -0.0019(18)
C27B 0.057(6) 0.040(5) 0.055(6) 0.012(4) 0.010(5) 0.025(4)
C28B 0.058(5) 0.040(4) 0.036(4) 0.009(3) 0.019(4) 0.010(4)
C29B 0.042(4) 0.032(3) 0.018(3) -0.005(3) 0.001(3) 0.003(3)
C30B 0.032(5) 0.032(4) 0.051(6) -0.001(4) 0.004(4) -0.003(4)
C31B 0.038(4) 0.048(4) 0.056(5) -0.009(4) 0.009(4) -0.011(3)
C32B 0.058(5) 0.045(4) 0.037(5) -0.004(3) 0.013(4) -0.017(4)
C33B 0.061(5) 0.026(3) 0.035(4) 0.001(3) 0.020(4) 0.010(3)
C34B 0.079(5) 0.070(5) 0.031(4) 0.008(3) -0.002(4) 0.022(4)
C35B 0.107(8) 0.050(3) 0.039(3) -0.006(2) 0.036(7) -0.016(6)
C36 0.0456(19) 0.0270(16) 0.072(2) 0.0029(15) -0.0049(17) 0.0011(15)
C37 0.0387(19) 0.047(2) 0.076(2) 0.0213(18) -0.0171(17) 0.0007(16)
C38 0.0331(16) 0.0482(19) 0.0314(16) -0.0068(14) 0.0046(13) -0.0029(14)
C39 0.119(4) 0.049(2) 0.050(2) 0.0082(18) -0.033(2) -0.024(2)
C40 0.121(4) 0.088(4) 0.063(3) 0.026(3) -0.049(3) -0.046(3)
C41 0.066(3) 0.097(4) 0.054(3) 0.028(3) 0.004(2) 0.005(2)
C42 0.155(5) 0.055(3) 0.062(3) 0.012(2) 0.030(3) 0.039(3)
C43 0.133(4) 0.054(2) 0.044(2) -0.0107(19) -0.007(2) 0.003(3)
C44 0.0293(15) 0.0322(16) 0.0383(17) 0.0077(13) 0.0096(13) -0.0010(13)
C45 0.0334(17) 0.0358(18) 0.064(2) 0.0098(16) 0.0062(16) -0.0008(14)
C46 0.047(2) 0.0331(18) 0.079(3) 0.0082(18) 0.0145(19) 0.0065(16)
C47 0.063(2) 0.0335(18) 0.052(2) 0.0049(15) 0.0280(18) 0.0006(17)
C48 0.062(2) 0.0454(19) 0.0301(17) -0.0032(15) 0.0125(15) -0.0050(17)
C49 0.0427(18) 0.0401(18) 0.0339(17) -0.0010(14) 0.0067(14) 0.0048(14)
N1 0.0235(11) 0.0325(12) 0.0249(12) 0.0025(10) -0.0022(9) -0.0035(10)
N2 0.0275(12) 0.0258(12) 0.0285(12) -0.0001(10) -0.0013(10) -0.0032(10)
N3 0.0237(11) 0.0270(12) 0.0305(12) 0.0025(10) -0.0017(10) 0.0006(10)
N4 0.0319(13) 0.0335(13) 0.0391(14) 0.0060(11) -0.0133(11) -0.0017(11)
N5 0.0450(15) 0.0323(13) 0.0345(14) -0.0002(11) -0.0164(12) -0.0036(12)
Si1 0.0358(5) 0.0798(7) 0.0293(5) -0.0056(5) -0.0007(4) 0.0185(5)
Si2 0.0245(4) 0.0308(4) 0.0377(5) 0.0048(4) -0.0006(3) -0.0025(3)
Fe1 0.02499(19) 0.0272(2) 0.0274(2) -0.00058(17) -0.00529(16) 0.00090(17)

loop_
_atom_type_symbol
_atom_type_description
_atom_type_scat_dispersion_real
_atom_type_scat_dispersion_imag
_atom_type_scat_source
C C 0.0033 0.0016 'International Tables Vol C Tables 4.2.6.8 and 6.1.1.4'
H H 0.0000 0.0000 'International Tables Vol C Tables 4.2.6.8 and 6.1.1.4'
N N 0.0061 0.0033 'International Tables Vol C Tables 4.2.6.8 and 6.1.1.4'
Si Si 0.0817 0.0704 'International Tables Vol C Tables 4.2.6.8 and 6.1.1.4'
Fe Fe 0.3463 0.8444 'International Tables Vol C Tables 4.2.6.8 and 6.1.1.4'

loop_
_geom_angle_atom_site_label_1
_geom_angle_atom_site_label_2
_geom_angle_atom_site_label_3
_geom_angle
_geom_angle_site_symmetry_1
_geom_angle_site_symmetry_3
_geom_angle_publ_flag
C6 C1 C2 121.7(2) . . ?
C6 C1 N1 118.3(2) . . ?
C2 C1 N1 120.0(2) . . ?
C3 C2 C1 117.9(3) . . ?
C3 C2 C7 120.3(2) . . ?
C1 C2 C7 121.8(2) . . ?
C4 C3 C2 121.2(3) . . ?
C4 C3 H3 119.4 . . ?
C2 C3 H3 119.4 . . ?
C3 C4 C5 120.2(3) . . ?
C3 C4 H4 119.9 . . ?
C5 C4 H4 119.9 . . ?
C4 C5 C6 121.0(3) . . ?
C4 C5 H5 119.5 . . ?
C6 C5 H5 119.5 . . ?
C5 C6 C1 117.9(2) . . ?
C5 C6 C10 118.3(2) . . ?
C1 C6 C10 123.8(2) . . ?
C2 C7 C8 110.2(2) . . ?
C2 C7 C9 112.7(2) . . ?
C8 C7 C9 111.5(2) . . ?
C2 C7 H7 107.4 . . ?
C8 C7 H7 107.4 . . ?
C9 C7 H7 107.4 . . ?
C7 C8 H8A 109.5 . . ?
C7 C8 H8B 109.5 . . ?
H8A C8 H8B 109.5 . . ?
C7 C8 H8C 109.5 . . ?
H8A C8 H8C 109.5 . . ?
H8B C8 H8C 109.5 . . ?
C7 C9 H9A 109.5 . . ?
C7 C9 H9B 109.5 . . ?
H9A C9 H9B 109.5 . . ?
C7 C9 H9C 109.5 . . ?
H9A C9 H9C 109.5 . . ?
H9B C9 H9C 109.5 . . ?
C6 C10 C12 111.9(3) . . ?
C6 C10 C11 110.4(2) . . ?
C12 C10 C11 110.0(3) . . ?
C6 C10 H10 108.2 . . ?
C12 C10 H10 108.2 . . ?
C11 C10 H10 108.2 . . ?
C10 C11 H11A 109.5 . . ?
C10 C11 H11B 109.5 . . ?
H11A C11 H11B 109.5 . . ?
C10 C11 H11C 109.5 . . ?
H11A C11 H11C 109.5 . . ?
H11B C11 H11C 109.5 . . ?
C10 C12 H12A 109.5 . . ?
C10 C12 H12B 109.5 . . ?
H12A C12 H12B 109.5 . . ?
C10 C12 H12C 109.5 . . ?
H12A C12 H12C 109.5 . . ?
H12B C12 H12C 109.5 . . ?
N1 C13 N2 102.7(2) . . ?
N1 C13 Fe1 143.4(2) . . ?
N2 C13 Fe1 113.89(18) . . ?
C15 C14 N1 108.3(2) . . ?
C15 C14 H14 125.8 . . ?
N1 C14 H14 125.8 . . ?
C14 C15 N2 106.4(2) . . ?
C14 C15 H15 126.8 . . ?
N2 C15 H15 126.8 . . ?
N3 C16 C17 122.4(2) . . ?
N3 C16 N2 108.6(2) . . ?
C17 C16 N2 128.9(2) . . ?
C16 C17 C18 115.6(3) . . ?
C16 C17 C36 123.9(3) . . ?
C18 C17 C36 120.5(3) . . ?
C17 C18 C19 124.1(3) . . ?
C17 C18 H18 118.0 . . ?
C19 C18 H18 118.0 . . ?
C20 C19 C18 116.1(3) . . ?
C20 C19 C37 123.0(3) . . ?
C18 C19 C37 120.9(3) . . ?
N3 C20 C19 121.6(3) . . ?
N3 C20 N4 108.9(2) . . ?
C19 C20 N4 129.5(3) . . ?
N5 C21 N4 102.8(2) . . ?
N5 C21 Fe1 143.5(2) . . ?
N4 C21 Fe1 113.56(19) . . ?
C23 C22 N4 106.5(3) . . ?
C23 C22 H22 126.7 . . ?
N4 C22 H22 126.7 . . ?
C22 C23 N5 108.5(3) . . ?
C22 C23 H23 125.7 . . ?
N5 C23 H23 125.7 . . ?
C25A C24A C29A 120.0 . . ?
C25A C24A N5 115.0(4) . . ?
C29A C24A N5 125.0(5) . . ?
C26A C25A C24A 120.0 . . ?
C26A C25A C30A 106.8(6) . . ?
C24A C25A C30A 129.0(6) . . ?
C27A C26A C25A 120.0 . . ?
C27A C26A H26A 120.0 . . ?
C25A C26A H26A 120.0 . . ?
C26A C27A C28A 120.0 . . ?
C26A C27A H27A 120.0 . . ?
C28A C27A H27A 120.0 . . ?
C29A C28A C27A 120.0 . . ?
C29A C28A H28A 120.0 . . ?
C27A C28A H28A 120.0 . . ?
C28A C29A C24A 120.0 . . ?
C28A C29A C33A 117.2(4) . . ?
C24A C29A C33A 122.8(4) . . ?
C32A C30A C25A 121.5(8) . . ?
C32A C30A C31A 109.5(8) . . ?
C25A C30A C31A 102.6(8) . . ?
C32A C30A H30A 107.5 . . ?
C25A C30A H30A 107.5 . . ?
C31A C30A H30A 107.5 . . ?
C35A C33A C34A 109.0(6) . . ?
C35A C33A C29A 110.1(6) . . ?
C34A C33A C29A 113.8(6) . . ?
C35A C33A H33A 107.9 . . ?
C34A C33A H33A 107.9 . . ?
C29A C33A H33A 107.9 . . ?
C25B C24B C29B 120.0 . . ?
C25B C24B N5 125.2(4) . . ?
C29B C24B N5 114.6(4) . . ?
C24B C25B C26B 120.0 . . ?
C24B C25B C30B 105.5(6) . . ?
C26B C25B C30B 125.0(6) . . ?
C27B C26B C25B 120.0 . . ?
C27B C26B H26B 120.0 . . ?
C25B C26B H26B 120.0 . . ?
C26B C27B C28B 120.0 . . ?
C26B C27B H27B 120.0 . . ?
C28B C27B H27B 120.0 . . ?
C29B C28B C27B 120.0 . . ?
C29B C28B H28B 120.0 . . ?
C27B C28B H28B 120.0 . . ?
C28B C29B C24B 120.0 . . ?
C28B C29B C33B 118.2(4) . . ?
C24B C29B C33B 121.3(4) . . ?
C32B C30B C31B 110.6(7) . . ?
C32B C30B C25B 105.6(7) . . ?
C31B C30B C25B 113.8(7) . . ?
C32B C30B H30B 108.9 . . ?
C31B C30B H30B 108.9 . . ?
C25B C30B H30B 108.9 . . ?
C30B C31B H31D 109.5 . . ?
C30B C31B H31E 109.5 . . ?
H31D C31B H31E 109.5 . . ?
C30B C31B H31F 109.5 . . ?
H31D C31B H31F 109.5 . . ?
H31E C31B H31F 109.5 . . ?
C30B C32B H32D 109.5 . . ?
C30B C32B H32E 109.5 . . ?
H32D C32B H32E 109.5 . . ?
C30B C32B H32F 109.5 . . ?
H32D C32B H32F 109.5 . . ?
H32E C32B H32F 109.5 . . ?
C34B C33B C29B 111.0(5) . . ?
C34B C33B C35B 109.9(6) . . ?
C29B C33B C35B 112.0(6) . . ?
C34B C33B H33B 107.9 . . ?
C29B C33B H33B 107.9 . . ?
C35B C33B H33B 107.9 . . ?
C33B C34B H34D 109.5 . . ?
C33B C34B H34E 109.5 . . ?
H34D C34B H34E 109.5 . . ?
C33B C34B H34F 109.5 . . ?
H34D C34B H34F 109.5 . . ?
H34E C34B H34F 109.5 . . ?
C33B C35B H35D 109.5 . . ?
C33B C35B H35E 109.5 . . ?
H35D C35B H35E 109.5 . . ?
C33B C35B H35F 109.5 . . ?
H35D C35B H35F 109.5 . . ?
H35E C35B H35F 109.5 . . ?
C17 C36 H36A 109.5 . . ?
C17 C36 H36B 109.5 . . ?
H36A C36 H36B 109.5 . . ?
C17 C36 H36C 109.5 . . ?
H36A C36 H36C 109.5 . . ?
H36B C36 H36C 109.5 . . ?
C19 C37 H37A 109.5 . . ?
C19 C37 H37B 109.5 . . ?
H37A C37 H37B 109.5 . . ?
C19 C37 H37C 109.5 . . ?
H37A C37 H37C 109.5 . . ?
H37B C37 H37C 109.5 . . ?
C39 C38 C43 113.8(3) . . ?
C39 C38 Si1 125.0(3) . . ?
C43 C38 Si1 121.1(2) . . ?
C38 C39 C40 123.5(4) . . ?
C38 C39 H39 118.2 . . ?
C40 C39 H39 118.2 . . ?
C41 C40 C39 121.2(4) . . ?
C41 C40 H40 119.4 . . ?
C39 C40 H40 119.4 . . ?
C40 C41 C42 118.5(4) . . ?
C40 C41 H41 120.8 . . ?
C42 C41 H41 120.8 . . ?
C41 C42 C43 120.0(4) . . ?
C41 C42 H42 120.0 . . ?
C43 C42 H42 120.0 . . ?
C38 C43 C42 123.0(4) . . ?
C38 C43 H43 118.5 . . ?
C42 C43 H43 118.5 . . ?
C49 C44 C45 115.5(3) . . ?
C49 C44 Si2 123.9(2) . . ?
C45 C44 Si2 120.5(2) . . ?
C46 C45 C44 122.3(3) . . ?
C46 C45 H45 118.8 . . ?
C44 C45 H45 118.8 . . ?
C47 C46 C45 120.4(3) . . ?
C47 C46 H46 119.8 . . ?
C45 C46 H46 119.8 . . ?
C46 C47 C48 119.2(3) . . ?
C46 C47 H47 120.4 . . ?
C48 C47 H47 120.4 . . ?
C47 C48 C49 120.1(3) . . ?
C47 C48 H48 119.9 . . ?
C49 C48 H48 119.9 . . ?
C48 C49 C44 122.4(3) . . ?
C48 C49 H49 118.8 . . ?
C44 C49 H49 118.8 . . ?
C13 N1 C14 111.0(2) . . ?
C13 N1 C1 126.4(2) . . ?
C14 N1 C1 121.9(2) . . ?
C15 N2 C16 132.4(2) . . ?
C15 N2 C13 111.5(2) . . ?
C16 N2 C13 116.1(2) . . ?
C16 N3 C20 120.1(2) . . ?
C16 N3 Fe1 120.27(17) . . ?
C20 N3 Fe1 119.66(18) . . ?
C20 N4 C22 132.5(2) . . ?
C20 N4 C21 116.3(2) . . ?
C22 N4 C21 111.1(2) . . ?
C21 N5 C23 111.0(2) . . ?
C21 N5 C24B 130.6(3) . . ?
C23 N5 C24B 118.3(3) . . ?
C21 N5 C24A 121.6(3) . . ?
C23 N5 C24A 127.3(3) . . ?
C38 Si1 Fe1 114.92(9) . . ?
C38 Si1 H1A 103.5(16) . . ?
Fe1 Si1 H1A 118.6(16) . . ?
C38 Si1 H1B 102.4(14) . . ?
Fe1 Si1 H1B 111.9(14) . . ?
H1A Si1 H1B 104(2) . . ?
C44 Si2 Fe1 115.87(9) . . ?
C44 Si2 H2A 101.6(10) . . ?
Fe1 Si2 H2A 110.0(10) . . ?
C44 Si2 H2B 104.6(11) . . ?
Fe1 Si2 H2B 119.4(10) . . ?
H2A Si2 H2B 103.2(14) . . ?
N3 Fe1 C13 81.16(10) . . ?
N3 Fe1 C21 81.56(11) . . ?
C13 Fe1 C21 162.71(12) . . ?
N3 Fe1 Si1 88.96(7) . . ?
C13 Fe1 Si1 88.24(8) . . ?
C21 Fe1 Si1 91.02(9) . . ?
N3 Fe1 Si2 82.95(7) . . ?
C13 Fe1 Si2 91.34(8) . . ?
C21 Fe1 Si2 86.97(9) . . ?
Si1 Fe1 Si2 171.86(4) . . ?
N3 Fe1 H98 163.6(14) . . ?
C13 Fe1 H98 98.4(13) . . ?
C21 Fe1 H98 98.1(13) . . ?
Si1 Fe1 H98 74.7(14) . . ?
Si2 Fe1 H98 113.4(14) . . ?
N3 Fe1 H99 164.6(11) . . ?
C13 Fe1 H99 100.5(10) . . ?
C21 Fe1 H99 96.2(10) . . ?
Si1 Fe1 H99 106.4(11) . . ?
Si2 Fe1 H99 81.7(11) . . ?
H98 Fe1 H99 31.7(14) . . ?

loop_
_geom_bond_atom_site_label_1
_geom_bond_atom_site_label_2
_geom_bond_distance
_geom_bond_site_symmetry_2
_geom_bond_publ_flag
C1 C6 1.399(4) . ?
C1 C2 1.406(4) . ?
C1 N1 1.441(3) . ?
C2 C3 1.385(4) . ?
C2 C7 1.517(4) . ?
C3 C4 1.377(4) . ?
C3 H3 0.9500 . ?
C4 C5 1.381(4) . ?
C4 H4 0.9500 . ?
C5 C6 1.391(4) . ?
C5 H5 0.9500 . ?
C6 C10 1.521(4) . ?
C7 C8 1.529(4) . ?
C7 C9 1.529(4) . ?
C7 H7 1.0000 . ?
C8 H8A 0.9800 . ?
C8 H8B 0.9800 . ?
C8 H8C 0.9800 . ?
C9 H9A 0.9800 . ?
C9 H9B 0.9800 . ?
C9 H9C 0.9800 . ?
C10 C12 1.525(4) . ?
C10 C11 1.530(4) . ?
C10 H10 1.0000 . ?
C11 H11A 0.9800 . ?
C11 H11B 0.9800 . ?
C11 H11C 0.9800 . ?
C12 H12A 0.9800 . ?
C12 H12B 0.9800 . ?
C12 H12C 0.9800 . ?
C13 N1 1.376(3) . ?
C13 N2 1.403(3) . ?
C13 Fe1 1.883(3) . ?
C14 C15 1.336(4) . ?
C14 N1 1.399(3) . ?
C14 H14 0.9500 . ?
C15 N2 1.394(3) . ?
C15 H15 0.9500 . ?
C16 N3 1.355(3) . ?
C16 C17 1.386(4) . ?
C16 N2 1.400(3) . ?
C17 C18 1.387(4) . ?
C17 C36 1.512(4) . ?
C18 C19 1.393(4) . ?
C18 H18 0.9500 . ?
C19 C20 1.386(4) . ?
C19 C37 1.512(4) . ?
C20 N3 1.364(3) . ?
C20 N4 1.398(4) . ?
C21 N5 1.367(3) . ?
C21 N4 1.403(3) . ?
C21 Fe1 1.887(3) . ?
C22 C23 1.324(4) . ?
C22 N4 1.398(3) . ?
C22 H22 0.9500 . ?
C23 N5 1.400(4) . ?
C23 H23 0.9500 . ?
C24A C25A 1.3900 . ?
C24A C29A 1.3900 . ?
C24A N5 1.465(5) . ?
C25A C26A 1.3900 . ?
C25A C30A 1.535(10) . ?
C26A C27A 1.3900 . ?
C26A H26A 0.9500 . ?
C27A C28A 1.3900 . ?
C27A H27A 0.9500 . ?
C28A C29A 1.3900 . ?
C28A H28A 0.9500 . ?
C29A C33A 1.545(7) . ?
C30A C32A 1.533(11) . ?
C30A C31A 1.535(13) . ?
C30A H30A 1.0000 . ?
C31A H31A 0.9800 . ?
C31A H31B 0.9800 . ?
C31A H31C 0.9800 . ?
C32A H32A 0.9800 . ?
C32A H32B 0.9800 . ?
C32A H32C 0.9800 . ?
C33A C35A 1.503(14) . ?
C33A C34A 1.511(10) . ?
C33A H33A 1.0000 . ?
C34A H34A 0.9800 . ?
C34A H34B 0.9800 . ?
C34A H34C 0.9800 . ?
C35A H35A 0.9800 . ?
C35A H35B 0.9800 . ?
C35A H35C 0.9800 . ?
C24B C25B 1.3900 . ?
C24B C29B 1.3900 . ?
C24B N5 1.424(5) . ?
C25B C26B 1.3900 . ?
C25B C30B 1.620(11) . ?
C26B C27B 1.3900 . ?
C26B H26B 0.9500 . ?
C27B C28B 1.3900 . ?
C27B H27B 0.9500 . ?
C28B C29B 1.3900 . ?
C28B H28B 0.9500 . ?
C29B C33B 1.538(8) . ?
C30B C32B 1.526(11) . ?
C30B C31B 1.536(11) . ?
C30B H30B 1.0000 . ?
C31B H31D 0.9800 . ?
C31B H31E 0.9800 . ?
C31B H31F 0.9800 . ?
C32B H32D 0.9800 . ?
C32B H32E 0.9800 . ?
C32B H32F 0.9800 . ?
C33B C34B 1.516(10) . ?
C33B C35B 1.553(10) . ?
C33B H33B 1.0000 . ?
C34B H34D 0.9800 . ?
C34B H34E 0.9800 . ?
C34B H34F 0.9800 . ?
C35B H35D 0.9800 . ?
C35B H35E 0.9800 . ?
C35B H35F 0.9800 . ?
C36 H36A 0.9800 . ?
C36 H36B 0.9800 . ?
C36 H36C 0.9800 . ?
C37 H37A 0.9800 . ?
C37 H37B 0.9800 . ?
C37 H37C 0.9800 . ?
C38 C39 1.359(4) . ?
C38 C43 1.393(5) . ?
C38 Si1 1.901(3) . ?
C39 C40 1.382(5) . ?
C39 H39 0.9500 . ?
C40 C41 1.341(6) . ?
C40 H40 0.9500 . ?
C41 C42 1.352(6) . ?
C41 H41 0.9500 . ?
C42 C43 1.394(6) . ?
C42 H42 0.9500 . ?
C43 H43 0.9500 . ?
C44 C49 1.392(4) . ?
C44 C45 1.399(4) . ?
C44 Si2 1.909(3) . ?
C45 C46 1.385(5) . ?
C45 H45 0.9500 . ?
C46 C47 1.364(5) . ?
C46 H46 0.9500 . ?
C47 C48 1.378(5) . ?
C47 H47 0.9500 . ?
C48 C49 1.386(4) . ?
C48 H48 0.9500 . ?
C49 H49 0.9500 . ?
N3 Fe1 1.882(2) . ?
Si1 Fe1 2.3228(10) . ?
Si1 H1A 1.37(4) . ?
Si1 H1B 1.50(4) . ?
Si2 Fe1 2.3299(9) . ?
Si2 H2A 1.42(3) . ?
Si2 H2B 1.39(3) . ?
Fe1 H98 1.53(4) . ?
Fe1 H99 1.57(3) . ?

loop_
_geom_torsion_atom_site_label_1
_geom_torsion_atom_site_label_2
_geom_torsion_atom_site_label_3
_geom_torsion_atom_site_label_4
_geom_torsion
_geom_torsion_site_symmetry_1
_geom_torsion_site_symmetry_2
_geom_torsion_site_symmetry_3
_geom_torsion_site_symmetry_4
_geom_torsion_publ_flag
C6 C1 C2 C3 -0.7(4) . . . . ?
N1 C1 C2 C3 -176.9(2) . . . . ?
C6 C1 C2 C7 177.1(2) . . . . ?
N1 C1 C2 C7 0.9(4) . . . . ?
C1 C2 C3 C4 0.6(4) . . . . ?
C7 C2 C3 C4 -177.2(3) . . . . ?
C2 C3 C4 C5 -0.5(4) . . . . ?
C3 C4 C5 C6 0.6(4) . . . . ?
C4 C5 C6 C1 -0.7(4) . . . . ?
C4 C5 C6 C10 178.1(3) . . . . ?
C2 C1 C6 C5 0.7(4) . . . . ?
N1 C1 C6 C5 177.0(2) . . . . ?
C2 C1 C6 C10 -178.0(2) . . . . ?
N1 C1 C6 C10 -1.8(4) . . . . ?
C3 C2 C7 C8 86.5(3) . . . . ?
C1 C2 C7 C8 -91.2(3) . . . . ?
C3 C2 C7 C9 -38.8(3) . . . . ?
C1 C2 C7 C9 143.6(3) . . . . ?
C5 C6 C10 C12 54.2(3) . . . . ?
C1 C6 C10 C12 -127.1(3) . . . . ?
C5 C6 C10 C11 -68.6(3) . . . . ?
C1 C6 C10 C11 110.1(3) . . . . ?
N1 C14 C15 N2 0.1(3) . . . . ?
N3 C16 C17 C18 2.9(4) . . . . ?
N2 C16 C17 C18 -178.5(3) . . . . ?
N3 C16 C17 C36 -176.6(3) . . . . ?
N2 C16 C17 C36 1.9(5) . . . . ?
C16 C17 C18 C19 -1.5(5) . . . . ?
C36 C17 C18 C19 178.1(3) . . . . ?
C17 C18 C19 C20 -0.7(5) . . . . ?
C17 C18 C19 C37 -178.8(3) . . . . ?
C18 C19 C20 N3 1.6(4) . . . . ?
C37 C19 C20 N3 179.7(3) . . . . ?
C18 C19 C20 N4 -178.1(3) . . . . ?
C37 C19 C20 N4 0.0(5) . . . . ?
N4 C22 C23 N5 -0.5(4) . . . . ?
C29A C24A C25A C26A 0.0 . . . . ?
N5 C24A C25A C26A 178.8(4) . . . . ?
C29A C24A C25A C30A 153.8(9) . . . . ?
N5 C24A C25A C30A -27.5(9) . . . . ?
C24A C25A C26A C27A 0.0 . . . . ?
C30A C25A C26A C27A -159.0(8) . . . . ?
C25A C26A C27A C28A 0.0 . . . . ?
C26A C27A C28A C29A 0.0 . . . . ?
C27A C28A C29A C24A 0.0 . . . . ?
C27A C28A C29A C33A -177.8(5) . . . . ?
C25A C24A C29A C28A 0.0 . . . . ?
N5 C24A C29A C28A -178.6(5) . . . . ?
C25A C24A C29A C33A 177.6(6) . . . . ?
N5 C24A C29A C33A -1.0(7) . . . . ?
C26A C25A C30A C32A 28.8(10) . . . . ?
C24A C25A C30A C32A -127.6(9) . . . . ?
C26A C25A C30A C31A -93.7(6) . . . . ?
C24A C25A C30A C31A 109.9(8) . . . . ?
C28A C29A C33A C35A 88.9(7) . . . . ?
C24A C29A C33A C35A -88.7(7) . . . . ?
C28A C29A C33A C34A -33.8(6) . . . . ?
C24A C29A C33A C34A 148.5(5) . . . . ?
C29B C24B C25B C26B 0.0 . . . . ?
N5 C24B C25B C26B -174.1(5) . . . . ?
C29B C24B C25B C30B -147.9(6) . . . . ?
N5 C24B C25B C30B 38.0(6) . . . . ?
C24B C25B C26B C27B 0.0 . . . . ?
C30B C25B C26B C27B 141.3(8) . . . . ?
C25B C26B C27B C28B 0.0 . . . . ?
C26B C27B C28B C29B 0.0 . . . . ?
C27B C28B C29B C24B 0.0 . . . . ?
C27B C28B C29B C33B -172.2(6) . . . . ?
C25B C24B C29B C28B 0.0 . . . . ?
N5 C24B C29B C28B 174.7(4) . . . . ?
C25B C24B C29B C33B 171.9(6) . . . . ?
N5 C24B C29B C33B -13.4(6) . . . . ?
C24B C25B C30B C32B -155.6(5) . . . . ?
C26B C25B C30B C32B 58.6(7) . . . . ?
C24B C25B C30B C31B 83.0(8) . . . . ?
C26B C25B C30B C31B -62.9(9) . . . . ?
C28B C29B C33B C34B 78.1(6) . . . . ?
C24B C29B C33B C34B -94.0(6) . . . . ?
C28B C29B C33B C35B -45.2(7) . . . . ?
C24B C29B C33B C35B 142.7(6) . . . . ?
C43 C38 C39 C40 -1.0(6) . . . . ?
Si1 C38 C39 C40 175.3(4) . . . . ?
C38 C39 C40 C41 1.4(8) . . . . ?
C39 C40 C41 C42 -1.9(7) . . . . ?
C40 C41 C42 C43 2.1(7) . . . . ?
C39 C38 C43 C42 1.2(6) . . . . ?
Si1 C38 C43 C42 -175.2(3) . . . . ?
C41 C42 C43 C38 -1.8(7) . . . . ?
C49 C44 C45 C46 -0.6(4) . . . . ?
Si2 C44 C45 C46 -180.0(2) . . . . ?
C44 C45 C46 C47 0.7(5) . . . . ?
C45 C46 C47 C48 -0.2(5) . . . . ?
C46 C47 C48 C49 -0.3(5) . . . . ?
C47 C48 C49 C44 0.5(5) . . . . ?
C45 C44 C49 C48 0.0(4) . . . . ?
Si2 C44 C49 C48 179.4(2) . . . . ?
N2 C13 N1 C14 2.7(3) . . . . ?
Fe1 C13 N1 C14 -176.2(3) . . . . ?
N2 C13 N1 C1 -168.1(2) . . . . ?
Fe1 C13 N1 C1 13.0(5) . . . . ?
C15 C14 N1 C13 -1.9(3) . . . . ?
C15 C14 N1 C1 169.4(2) . . . . ?
C6 C1 N1 C13 103.4(3) . . . . ?
C2 C1 N1 C13 -80.3(3) . . . . ?
C6 C1 N1 C14 -66.5(3) . . . . ?
C2 C1 N1 C14 109.8(3) . . . . ?
C14 C15 N2 C16 179.2(3) . . . . ?
C14 C15 N2 C13 1.7(3) . . . . ?
N3 C16 N2 C15 -176.2(2) . . . . ?
C17 C16 N2 C15 5.1(5) . . . . ?
N3 C16 N2 C13 1.2(3) . . . . ?
C17 C16 N2 C13 -177.5(3) . . . . ?
N1 C13 N2 C15 -2.7(3) . . . . ?
Fe1 C13 N2 C15 176.60(17) . . . . ?
N1 C13 N2 C16 179.4(2) . . . . ?
Fe1 C13 N2 C16 -1.3(3) . . . . ?
C17 C16 N3 C20 -2.2(4) . . . . ?
N2 C16 N3 C20 179.0(2) . . . . ?
C17 C16 N3 Fe1 178.2(2) . . . . ?
N2 C16 N3 Fe1 -0.6(3) . . . . ?
C19 C20 N3 C16 -0.2(4) . . . . ?
N4 C20 N3 C16 179.5(2) . . . . ?
C19 C20 N3 Fe1 179.4(2) . . . . ?
N4 C20 N3 Fe1 -0.9(3) . . . . ?
N3 C20 N4 C22 177.3(3) . . . . ?
C19 C20 N4 C22 -3.0(5) . . . . ?
N3 C20 N4 C21 0.5(3) . . . . ?
C19 C20 N4 C21 -179.9(3) . . . . ?
C23 C22 N4 C20 -176.8(3) . . . . ?
C23 C22 N4 C21 0.2(4) . . . . ?
N5 C21 N4 C20 177.6(2) . . . . ?
Fe1 C21 N4 C20 0.1(3) . . . . ?
N5 C21 N4 C22 0.1(3) . . . . ?
Fe1 C21 N4 C22 -177.4(2) . . . . ?
N4 C21 N5 C23 -0.4(3) . . . . ?
Fe1 C21 N5 C23 175.8(3) . . . . ?
N4 C21 N5 C24B -177.2(4) . . . . ?
Fe1 C21 N5 C24B -0.9(6) . . . . ?
N4 C21 N5 C24A 176.5(4) . . . . ?
Fe1 C21 N5 C24A -7.2(6) . . . . ?
C22 C23 N5 C21 0.6(4) . . . . ?
C22 C23 N5 C24B 177.8(4) . . . . ?
C22 C23 N5 C24A -176.2(4) . . . . ?
C25B C24B N5 C21 71.5(5) . . . . ?
C29B C24B N5 C21 -102.9(5) . . . . ?
C25B C24B N5 C23 -105.1(4) . . . . ?
C29B C24B N5 C23 80.5(5) . . . . ?
C25B C24B N5 C24A 103(3) . . . . ?
C29B C24B N5 C24A -72(3) . . . . ?
C25A C24A N5 C21 100.6(4) . . . . ?
C29A C24A N5 C21 -80.7(5) . . . . ?
C25A C24A N5 C23 -83.0(5) . . . . ?
C29A C24A N5 C23 95.7(5) . . . . ?
C25A C24A N5 C24B -52(3) . . . . ?
C29A C24A N5 C24B 127(3) . . . . ?
C39 C38 Si1 Fe1 -101.0(3) . . . . ?
C43 C38 Si1 Fe1 75.0(3) . . . . ?
C49 C44 Si2 Fe1 -77.4(2) . . . . ?
C45 C44 Si2 Fe1 101.9(2) . . . . ?
C16 N3 Fe1 C13 0.0(2) . . . . ?
C20 N3 Fe1 C13 -179.7(2) . . . . ?
C16 N3 Fe1 C21 -179.6(2) . . . . ?
C20 N3 Fe1 C21 0.8(2) . . . . ?
C16 N3 Fe1 Si1 -88.41(19) . . . . ?
C20 N3 Fe1 Si1 91.9(2) . . . . ?
C16 N3 Fe1 Si2 92.44(19) . . . . ?
C20 N3 Fe1 Si2 -87.2(2) . . . . ?
N1 C13 Fe1 N3 179.6(3) . . . . ?
N2 C13 Fe1 N3 0.73(18) . . . . ?
N1 C13 Fe1 C21 -179.0(3) . . . . ?
N2 C13 Fe1 C21 2.2(5) . . . . ?
N1 C13 Fe1 Si1 -91.2(3) . . . . ?
N2 C13 Fe1 Si1 89.95(18) . . . . ?
N1 C13 Fe1 Si2 96.9(3) . . . . ?
N2 C13 Fe1 Si2 -81.92(18) . . . . ?
N5 C21 Fe1 N3 -176.4(4) . . . . ?
N4 C21 Fe1 N3 -0.4(2) . . . . ?
N5 C21 Fe1 C13 -177.9(3) . . . . ?
N4 C21 Fe1 C13 -1.9(5) . . . . ?
N5 C21 Fe1 Si1 94.8(4) . . . . ?
N4 C21 Fe1 Si1 -89.2(2) . . . . ?
N5 C21 Fe1 Si2 -93.1(4) . . . . ?
N4 C21 Fe1 Si2 82.9(2) . . . . ?
C38 Si1 Fe1 N3 -35.46(13) . . . . ?
C38 Si1 Fe1 C13 -116.64(14) . . . . ?
C38 Si1 Fe1 C21 46.08(14) . . . . ?
C44 Si2 Fe1 N3 -42.92(12) . . . . ?
C44 Si2 Fe1 C13 38.00(13) . . . . ?
C44 Si2 Fe1 C21 -124.78(13) . . . . ?
